data_4086526
loop_
_publ_author_name
'Laviska, David A.'
'Zhou, Tian'
'Kumar, Akshai'
'Emge, Thomas J.'
'Krogh-Jespersen, Karsten'
'Goldman, Alan S.'

_publ_section_title
;
 Single and Double C--H Activation of Biphenyl or Phenanthrene. An Example
 of C--H Addition to Ir(III) More Facile than Addition to Ir(I)
;
_journal_issue 11
_journal_name_full Organometallics
_journal_page_first 1613
_journal_paper_doi 10.1021/acs.organomet.6b00055
_journal_volume 35
_journal_year 2016
_chemical_formula_sum 'C38 H51 Ir P2'
_chemical_formula_weight 761.93
_chemical_name_systematic
; 
 ? 
;
_space_group_IT_number 13
_symmetry_cell_setting monoclinic
_symmetry_space_group_name_Hall '-P 2yac'
_symmetry_space_group_name_H-M 'P 1 2/n 1'
_atom_sites_solution_hydrogens geom
_atom_sites_solution_primary direct
_atom_sites_solution_secondary difmap
_audit_creation_method SHELXL-97
_cell_angle_alpha 90.00
_cell_angle_beta 103.782(3)
_cell_angle_gamma 90.00
_cell_formula_units_Z 8
_cell_length_a 18.090(3)
_cell_length_b 10.6814(16)
_cell_length_c 35.951(5)
_cell_measurement_reflns_used 8219
_cell_measurement_temperature 100(2)
_cell_measurement_theta_max 30.52
_cell_measurement_theta_min 2.24
_cell_volume 6746.7(18)
_computing_cell_refinement 'Bruker SAINT'
_computing_data_collection 'Bruker APEX2'
_computing_data_reduction 'Bruker SAINT'
_computing_molecular_graphics 'Bruker SHELXTL'
_computing_publication_material 'Bruker SHELXTL'
_computing_structure_refinement 'SHELXL-97 (Sheldrick, 2008)'
_computing_structure_solution 'SHELXS-97 (Sheldrick, 2008)'
_diffrn_ambient_temperature 100(2)
_diffrn_measured_fraction_theta_full 0.999
_diffrn_measured_fraction_theta_max 0.999
_diffrn_measurement_device_type 'Bruker APEX-II CCD'
_diffrn_measurement_method '\f and \w scans'
_diffrn_radiation_monochromator graphite
_diffrn_radiation_source 'fine-focus sealed tube'
_diffrn_radiation_type MoK\a
_diffrn_radiation_wavelength 0.71073
_diffrn_reflns_av_R_equivalents 0.0562
_diffrn_reflns_av_sigmaI/netI 0.0515
_diffrn_reflns_limit_h_max 25
_diffrn_reflns_limit_h_min -24
_diffrn_reflns_limit_k_max 15
_diffrn_reflns_limit_k_min -14
_diffrn_reflns_limit_l_max 50
_diffrn_reflns_limit_l_min -50
_diffrn_reflns_number 75934
_diffrn_reflns_theta_full 30.03
_diffrn_reflns_theta_max 30.03
_diffrn_reflns_theta_min 1.85
_exptl_absorpt_coefficient_mu 4.078
_exptl_absorpt_correction_T_max 0.7362
_exptl_absorpt_correction_T_min 0.2670
_exptl_absorpt_correction_type multi-scan
_exptl_absorpt_process_details 'Bruker SAINT (SADABS)'
_exptl_crystal_colour red
_exptl_crystal_density_diffrn 1.500
_exptl_crystal_density_method 'not measured'
_exptl_crystal_description rod
_exptl_crystal_F_000 3088
_exptl_crystal_size_max 0.44
_exptl_crystal_size_mid 0.18
_exptl_crystal_size_min 0.08
_refine_diff_density_max 5.258
_refine_diff_density_min -2.833
_refine_diff_density_rms 0.204
_refine_ls_extinction_method none
_refine_ls_goodness_of_fit_ref 1.024
_refine_ls_hydrogen_treatment constr
_refine_ls_matrix_type full
_refine_ls_number_parameters 763
_refine_ls_number_reflns 19716
_refine_ls_number_restraints 0
_refine_ls_restrained_S_all 1.024
_refine_ls_R_factor_all 0.0627
_refine_ls_R_factor_gt 0.0506
_refine_ls_shift/su_max 0.002
_refine_ls_shift/su_mean 0.000
_refine_ls_structure_factor_coef Fsqd
_refine_ls_weighting_details 'calc w=1/[\s^2^(Fo^2^)+(0.0500P)^2^+45.0000P] where P=(Fo^2^+2Fc^2^)/3'
_refine_ls_weighting_scheme calc
_refine_ls_wR_factor_gt 0.1129
_refine_ls_wR_factor_ref 0.1183
_reflns_number_gt 16629
_reflns_number_total 19716
_reflns_threshold_expression >2sigma(I)
_cod_data_source_file om6b00055_si.cif
_cod_data_source_block phen
_cod_depositor_comments
;
The following automatic conversions were performed:

'_symmetry_cell_setting' value 'Monoclinic' changed to 'monoclinic'
according to the built-in table from CIF Core dictionary named
'cif_core.dic' version 2.4.1 from 2010-06-29.

Automatic conversion script
Id: cif_fix_values 4624 2016-04-14 12:54:50Z antanas 
;
_cod_original_cell_volume 6746.5(17)
_cod_original_sg_symbol_H-M P2/n
_cod_database_code 4086526

loop_
_symmetry_equiv_pos_as_xyz
'x, y, z'
'-x+1/2, y, -z+1/2'
'-x, -y, -z'
'x-1/2, -y, z-1/2'

loop_
_atom_site_label
_atom_site_type_symbol
_atom_site_fract_x
_atom_site_fract_y
_atom_site_fract_z
_atom_site_U_iso_or_equiv
_atom_site_adp_type
_atom_site_occupancy
_atom_site_symmetry_multiplicity
_atom_site_calc_flag
_atom_site_refinement_flags
_atom_site_disorder_assembly
_atom_site_disorder_group
Ir1 Ir 0.313586(10) 0.220474(18) 0.588647(5) 0.01351(5) Uani 1 1 d . . .
P1 P 0.37188(8) 0.40396(13) 0.57453(4) 0.0172(2) Uani 1 1 d . . .
P2 P 0.22684(8) 0.08759(13) 0.60696(4) 0.0180(2) Uani 1 1 d . . .
C1 C 0.2836(3) 0.3381(5) 0.62945(13) 0.0162(9) Uani 1 1 d . . .
C2 C 0.3181(3) 0.4572(5) 0.63831(14) 0.0166(9) Uani 1 1 d . . .
C3 C 0.3004(3) 0.5342(5) 0.66617(15) 0.0206(10) Uani 1 1 d . . .
H3 H 0.3233 0.6145 0.6708 0.025 Uiso 1 1 calc R . .
C4 C 0.2495(3) 0.4948(5) 0.68732(15) 0.0225(11) Uani 1 1 d . . .
H4 H 0.2379 0.5474 0.7065 0.027 Uiso 1 1 calc R . .
C5 C 0.2160(3) 0.3784(5) 0.68016(14) 0.0198(10) Uani 1 1 d . . .
H5 H 0.1822 0.3498 0.6949 0.024 Uiso 1 1 calc R . .
C6 C 0.2317(3) 0.3020(5) 0.65115(15) 0.0194(10) Uani 1 1 d . . .
C7 C 0.3791(3) 0.4976(5) 0.61807(14) 0.0167(9) Uani 1 1 d . . .
H7A H 0.4301 0.4862 0.6354 0.020 Uiso 1 1 calc R . .
H7B H 0.3727 0.5874 0.6113 0.020 Uiso 1 1 calc R . .
C8 C 0.1920(4) 0.1776(6) 0.6432(2) 0.0369(16) Uani 1 1 d . . .
H8A H 0.1365 0.1915 0.6340 0.044 Uiso 1 1 calc R . .
H8B H 0.2007 0.1287 0.6673 0.044 Uiso 1 1 calc R . .
C9 C 0.3044(3) 0.4980(6) 0.53576(15) 0.0240(11) Uani 1 1 d . . .
C10 C 0.2797(4) 0.4232(6) 0.49901(17) 0.0317(13) Uani 1 1 d . . .
H10A H 0.2412 0.4704 0.4805 0.047 Uiso 1 1 calc R . .
H10B H 0.2581 0.3431 0.5045 0.047 Uiso 1 1 calc R . .
H10C H 0.3238 0.4077 0.4883 0.047 Uiso 1 1 calc R . .
C11 C 0.3355(4) 0.6251(6) 0.52706(18) 0.0297(13) Uani 1 1 d . . .
H11A H 0.3764 0.6124 0.5138 0.045 Uiso 1 1 calc R . .
H11B H 0.3554 0.6703 0.5511 0.045 Uiso 1 1 calc R . .
H11C H 0.2945 0.6740 0.5107 0.045 Uiso 1 1 calc R . .
C12 C 0.2316(3) 0.5292(6) 0.55069(17) 0.0291(12) Uani 1 1 d . . .
H12A H 0.1941 0.5717 0.5305 0.044 Uiso 1 1 calc R . .
H12B H 0.2457 0.5838 0.5732 0.044 Uiso 1 1 calc R . .
H12C H 0.2097 0.4514 0.5578 0.044 Uiso 1 1 calc R . .
C13 C 0.4715(3) 0.4122(5) 0.56721(16) 0.0229(11) Uani 1 1 d . . .
C14 C 0.4711(4) 0.3658(6) 0.5266(2) 0.0359(15) Uani 1 1 d . . .
H14A H 0.5235 0.3535 0.5243 0.054 Uiso 1 1 calc R . .
H14B H 0.4460 0.4282 0.5077 0.054 Uiso 1 1 calc R . .
H14C H 0.4434 0.2863 0.5217 0.054 Uiso 1 1 calc R . .
C15 C 0.5063(3) 0.5440(5) 0.57261(17) 0.0248(11) Uani 1 1 d . . .
H15A H 0.5078 0.5735 0.5986 0.037 Uiso 1 1 calc R . .
H15B H 0.4751 0.6012 0.5540 0.037 Uiso 1 1 calc R . .
H15C H 0.5581 0.5415 0.5687 0.037 Uiso 1 1 calc R . .
C16 C 0.5225(3) 0.3263(6) 0.5962(2) 0.0351(15) Uani 1 1 d . . .
H16A H 0.5074 0.2391 0.5903 0.053 Uiso 1 1 calc R . .
H16B H 0.5172 0.3469 0.6220 0.053 Uiso 1 1 calc R . .
H16C H 0.5756 0.3378 0.5949 0.053 Uiso 1 1 calc R . .
C17 C 0.1426(3) 0.0866(7) 0.5646(2) 0.0349(15) Uani 1 1 d . . .
C18 C 0.1534(4) -0.0118(8) 0.5349(2) 0.0439(18) Uani 1 1 d . . .
H18A H 0.1458 -0.0958 0.5443 0.066 Uiso 1 1 calc R . .
H18B H 0.2050 -0.0052 0.5310 0.066 Uiso 1 1 calc R . .
H18C H 0.1163 0.0030 0.5106 0.066 Uiso 1 1 calc R . .
C19 C 0.0636(4) 0.0717(10) 0.5717(3) 0.060(3) Uani 1 1 d . . .
H19A H 0.0554 0.1364 0.5896 0.090 Uiso 1 1 calc R . .
H19B H 0.0591 -0.0112 0.5826 0.090 Uiso 1 1 calc R . .
H19C H 0.0254 0.0804 0.5474 0.090 Uiso 1 1 calc R . .
C20 C 0.1490(4) 0.2171(8) 0.5468(2) 0.0448(18) Uani 1 1 d . . .
H20A H 0.1110 0.2241 0.5224 0.067 Uiso 1 1 calc R . .
H20B H 0.2001 0.2272 0.5424 0.067 Uiso 1 1 calc R . .
H20C H 0.1400 0.2824 0.5643 0.067 Uiso 1 1 calc R . .
C21 C 0.2466(3) -0.0719(5) 0.62818(17) 0.0234(11) Uani 1 1 d . . .
C22 C 0.2857(4) -0.1524(6) 0.6037(2) 0.0417(17) Uani 1 1 d . . .
H22A H 0.2942 -0.2365 0.6147 0.063 Uiso 1 1 calc R . .
H22B H 0.3346 -0.1147 0.6028 0.063 Uiso 1 1 calc R . .
H22C H 0.2533 -0.1578 0.5776 0.063 Uiso 1 1 calc R . .
C23 C 0.1746(4) -0.1375(6) 0.6331(2) 0.0335(14) Uani 1 1 d . . .
H23A H 0.1414 -0.1551 0.6078 0.050 Uiso 1 1 calc R . .
H23B H 0.1478 -0.0833 0.6475 0.050 Uiso 1 1 calc R . .
H23C H 0.1883 -0.2162 0.6470 0.050 Uiso 1 1 calc R . .
C24 C 0.3013(5) -0.0598(8) 0.6679(2) 0.056(2) Uani 1 1 d . . .
H24A H 0.2796 -0.0025 0.6837 0.085 Uiso 1 1 calc R . .
H24B H 0.3503 -0.0269 0.6651 0.085 Uiso 1 1 calc R . .
H24C H 0.3090 -0.1423 0.6801 0.085 Uiso 1 1 calc R . .
C25 C 0.3548(3) 0.0983(5) 0.55149(15) 0.0174(9) Uani 1 1 d . . .
C26 C 0.3329(3) 0.0736(5) 0.51264(16) 0.0225(11) Uani 1 1 d . . .
H26 H 0.2902 0.1166 0.4976 0.027 Uiso 1 1 calc R . .
C27 C 0.3715(3) -0.0130(6) 0.49475(16) 0.0267(12) Uani 1 1 d . . .
H27 H 0.3546 -0.0266 0.4679 0.032 Uiso 1 1 calc R . .
C28 C 0.4336(3) -0.0787(5) 0.51539(18) 0.0265(12) Uani 1 1 d . . .
H28 H 0.4580 -0.1389 0.5029 0.032 Uiso 1 1 calc R . .
C29 C 0.4606(3) -0.0564(5) 0.55485(17) 0.0223(11) Uani 1 1 d . . .
C30 C 0.5260(3) -0.1163(5) 0.57900(19) 0.0272(12) Uani 1 1 d . . .
H30 H 0.5535 -0.1759 0.5680 0.033 Uiso 1 1 calc R . .
C31 C 0.5495(3) -0.0904(5) 0.61688(18) 0.0269(12) Uani 1 1 d . . .
H31 H 0.5927 -0.1327 0.6318 0.032 Uiso 1 1 calc R . .
C32 C 0.5104(3) -0.0001(5) 0.63490(17) 0.0220(11) Uani 1 1 d . . .
C33 C 0.5340(3) 0.0346(6) 0.67410(16) 0.0252(11) Uani 1 1 d . . .
H33 H 0.5771 -0.0045 0.6903 0.030 Uiso 1 1 calc R . .
C34 C 0.4943(3) 0.1249(5) 0.68848(15) 0.0238(11) Uani 1 1 d . . .
H34 H 0.5100 0.1465 0.7148 0.029 Uiso 1 1 calc R . .
C35 C 0.4311(3) 0.1863(5) 0.66523(15) 0.0190(10) Uani 1 1 d . . .
H35 H 0.4062 0.2508 0.6758 0.023 Uiso 1 1 calc R . .
C36 C 0.4048(3) 0.1534(5) 0.62708(14) 0.0163(9) Uani 1 1 d . . .
C37 C 0.4455(3) 0.0594(5) 0.61195(15) 0.0182(10) Uani 1 1 d . . .
C38 C 0.4205(3) 0.0309(5) 0.57218(14) 0.0173(9) Uani 1 1 d . . .
Ir2 Ir 0.093539(10) 0.588714(18) 0.322354(5) 0.01528(5) Uani 1 1 d . . .
P3 P 0.14269(7) 0.77130(13) 0.35468(4) 0.0174(2) Uani 1 1 d . . .
P4 P 0.02850(8) 0.45641(13) 0.27418(4) 0.0193(3) Uani 1 1 d . . .
C39 C 0.0047(3) 0.7099(5) 0.29799(14) 0.0169(9) Uani 1 1 d . . .
C40 C -0.0015(3) 0.8305(5) 0.31362(14) 0.0173(9) Uani 1 1 d . . .
C41 C -0.0629(3) 0.9092(5) 0.29842(16) 0.0214(10) Uani 1 1 d . . .
H41 H -0.0660 0.9886 0.3099 0.026 Uiso 1 1 calc R . .
C42 C -0.1191(3) 0.8736(6) 0.26703(16) 0.0257(12) Uani 1 1 d . . .
H42 H -0.1595 0.9294 0.2564 0.031 Uiso 1 1 calc R . .
C43 C -0.1162(3) 0.7569(6) 0.25134(15) 0.0224(11) Uani 1 1 d . . .
H43 H -0.1555 0.7308 0.2302 0.027 Uiso 1 1 calc R . .
C44 C -0.0551(3) 0.6761(5) 0.26649(16) 0.0205(10) Uani 1 1 d . . .
C45 C 0.0568(3) 0.8682(5) 0.34960(15) 0.0204(10) Uani 1 1 d . . .
H45A H 0.0353 0.8569 0.3722 0.024 Uiso 1 1 calc R . .
H45B H 0.0701 0.9577 0.3480 0.024 Uiso 1 1 calc R . .
C46 C -0.0574(4) 0.5463(6) 0.2509(2) 0.052(2) Uani 1 1 d . . .
H46A H -0.0613 0.5502 0.2230 0.062 Uiso 1 1 calc R . .
H46B H -0.1032 0.5028 0.2549 0.062 Uiso 1 1 calc R . .
C47 C 0.2041(3) 0.8607(5) 0.32751(17) 0.0249(11) Uani 1 1 d . . .
C48 C 0.2705(3) 0.7781(6) 0.32219(19) 0.0302(13) Uani 1 1 d . . .
H48A H 0.2506 0.6981 0.3106 0.045 Uiso 1 1 calc R . .
H48B H 0.3054 0.7627 0.3472 0.045 Uiso 1 1 calc R . .
H48C H 0.2979 0.8208 0.3054 0.045 Uiso 1 1 calc R . .
C49 C 0.2368(4) 0.9845(6) 0.3465(2) 0.0342(14) Uani 1 1 d . . .
H49A H 0.2604 1.0313 0.3289 0.051 Uiso 1 1 calc R . .
H49B H 0.2752 0.9665 0.3701 0.051 Uiso 1 1 calc R . .
H49C H 0.1957 1.0345 0.3524 0.051 Uiso 1 1 calc R . .
C50 C 0.1545(3) 0.8939(6) 0.28765(17) 0.0281(12) Uani 1 1 d . . .
H50A H 0.1139 0.9513 0.2904 0.042 Uiso 1 1 calc R . .
H50B H 0.1320 0.8174 0.2747 0.042 Uiso 1 1 calc R . .
H50C H 0.1861 0.9342 0.2724 0.042 Uiso 1 1 calc R . .
C51 C 0.1878(3) 0.7781(5) 0.40777(16) 0.0229(11) Uani 1 1 d . . .
C52 C 0.2707(3) 0.7336(6) 0.41598(18) 0.0298(13) Uani 1 1 d . . .
H52A H 0.2905 0.7234 0.4437 0.045 Uiso 1 1 calc R . .
H52B H 0.3014 0.7958 0.4064 0.045 Uiso 1 1 calc R . .
H52C H 0.2732 0.6533 0.4032 0.045 Uiso 1 1 calc R . .
C53 C 0.1840(3) 0.9098(6) 0.42481(17) 0.0277(12) Uani 1 1 d . . .
H53A H 0.2081 0.9082 0.4523 0.042 Uiso 1 1 calc R . .
H53B H 0.1307 0.9354 0.4209 0.042 Uiso 1 1 calc R . .
H53C H 0.2109 0.9695 0.4120 0.042 Uiso 1 1 calc R . .
C54 C 0.1438(3) 0.6891(6) 0.42836(16) 0.0266(12) Uani 1 1 d . . .
H54A H 0.1515 0.6024 0.4211 0.040 Uiso 1 1 calc R . .
H54B H 0.0895 0.7093 0.4209 0.040 Uiso 1 1 calc R . .
H54C H 0.1625 0.6987 0.4561 0.040 Uiso 1 1 calc R . .
C55 C 0.0888(4) 0.4565(8) 0.23919(17) 0.0402(17) Uani 1 1 d . . .
C56 C 0.1478(4) 0.3533(9) 0.2468(2) 0.053(2) Uani 1 1 d . . .
H56A H 0.1225 0.2720 0.2411 0.079 Uiso 1 1 calc R . .
H56B H 0.1756 0.3557 0.2737 0.079 Uiso 1 1 calc R . .
H56C H 0.1835 0.3653 0.2304 0.079 Uiso 1 1 calc R . .
C57 C 0.0462(5) 0.4538(11) 0.1968(2) 0.069(3) Uani 1 1 d . . .
H57A H 0.0826 0.4640 0.1807 0.103 Uiso 1 1 calc R . .
H57B H 0.0090 0.5222 0.1916 0.103 Uiso 1 1 calc R . .
H57C H 0.0197 0.3736 0.1909 0.103 Uiso 1 1 calc R . .
C58 C 0.1299(5) 0.5828(9) 0.2464(2) 0.056(3) Uani 1 1 d . . .
H58A H 0.1541 0.5911 0.2738 0.084 Uiso 1 1 calc R . .
H58B H 0.0930 0.6507 0.2385 0.084 Uiso 1 1 calc R . .
H58C H 0.1688 0.5873 0.2316 0.084 Uiso 1 1 calc R . .
C59 C -0.0101(3) 0.2974(5) 0.28038(16) 0.0231(11) Uani 1 1 d . . .
C60 C 0.0547(5) 0.2148(6) 0.3043(2) 0.0442(19) Uani 1 1 d . . .
H60A H 0.0744 0.2533 0.3294 0.066 Uiso 1 1 calc R . .
H60B H 0.0958 0.2079 0.2909 0.066 Uiso 1 1 calc R . .
H60C H 0.0349 0.1313 0.3076 0.066 Uiso 1 1 calc R . .
C61 C -0.0429(4) 0.2329(5) 0.24128(17) 0.0282(12) Uani 1 1 d . . .
H61A H -0.0663 0.1530 0.2455 0.042 Uiso 1 1 calc R . .
H61B H -0.0017 0.2176 0.2284 0.042 Uiso 1 1 calc R . .
H61C H -0.0813 0.2873 0.2253 0.042 Uiso 1 1 calc R . .
C62 C -0.0723(5) 0.3043(8) 0.3019(3) 0.056(2) Uani 1 1 d . . .
H62A H -0.0913 0.2198 0.3048 0.084 Uiso 1 1 calc R . .
H62B H -0.1140 0.3564 0.2875 0.084 Uiso 1 1 calc R . .
H62C H -0.0519 0.3410 0.3272 0.084 Uiso 1 1 calc R . .
C63 C 0.1768(3) 0.4625(5) 0.35196(15) 0.0195(10) Uani 1 1 d . . .
C64 C 0.2508(3) 0.4331(5) 0.34949(17) 0.0237(11) Uani 1 1 d . . .
H64 H 0.2721 0.4759 0.3314 0.028 Uiso 1 1 calc R . .
C65 C 0.2947(3) 0.3412(6) 0.37328(19) 0.0315(14) Uani 1 1 d . . .
H65 H 0.3449 0.3245 0.3708 0.038 Uiso 1 1 calc R . .
C66 C 0.2669(3) 0.2756(6) 0.39984(18) 0.0298(13) Uani 1 1 d . . .
H66 H 0.2975 0.2139 0.4153 0.036 Uiso 1 1 calc R . .
C67 C 0.1923(3) 0.3004(5) 0.40408(17) 0.0264(12) Uani 1 1 d . . .
C68 C 0.1569(4) 0.2369(6) 0.43027(18) 0.0325(14) Uani 1 1 d . . .
H68 H 0.1839 0.1718 0.4458 0.039 Uiso 1 1 calc R . .
C69 C 0.0862(4) 0.2665(6) 0.43371(17) 0.0293(13) Uani 1 1 d . . .
H69 H 0.0645 0.2212 0.4512 0.035 Uiso 1 1 calc R . .
C70 C 0.0431(3) 0.3652(5) 0.41136(15) 0.0251(11) Uani 1 1 d . . .
C71 C -0.0299(4) 0.4049(6) 0.41484(17) 0.0304(13) Uani 1 1 d . . .
H71 H -0.0538 0.3644 0.4324 0.037 Uiso 1 1 calc R . .
C72 C -0.0658(3) 0.5018(6) 0.39276(17) 0.0273(12) Uani 1 1 d . . .
H72 H -0.1145 0.5280 0.3954 0.033 Uiso 1 1 calc R . .
C73 C -0.0324(3) 0.5634(5) 0.36620(15) 0.0198(10) Uani 1 1 d . . .
H73 H -0.0587 0.6309 0.3516 0.024 Uiso 1 1 calc R . .
C74 C 0.0385(3) 0.5273(5) 0.36101(14) 0.0178(9) Uani 1 1 d . . .
C75 C 0.0761(3) 0.4268(5) 0.38455(15) 0.0204(10) Uani 1 1 d . . .
C76 C 0.1504(3) 0.3940(5) 0.38036(15) 0.0208(10) Uani 1 1 d . . .

loop_
_atom_site_aniso_label
_atom_site_aniso_U_11
_atom_site_aniso_U_22
_atom_site_aniso_U_33
_atom_site_aniso_U_23
_atom_site_aniso_U_13
_atom_site_aniso_U_12
Ir1 0.01204(8) 0.01653(9) 0.01305(8) 0.00097(7) 0.00514(6) 0.00126(7)
P1 0.0175(6) 0.0198(6) 0.0160(6) -0.0013(5) 0.0074(5) -0.0026(5)
P2 0.0173(6) 0.0182(6) 0.0210(6) 0.0021(5) 0.0094(5) 0.0017(5)
C1 0.017(2) 0.020(2) 0.013(2) 0.0008(18) 0.0056(17) 0.0051(19)
C2 0.014(2) 0.019(2) 0.017(2) 0.0025(18) 0.0047(17) 0.0076(18)
C3 0.018(2) 0.020(3) 0.023(2) -0.002(2) 0.0039(19) 0.001(2)
C4 0.022(3) 0.027(3) 0.019(2) -0.002(2) 0.006(2) 0.006(2)
C5 0.015(2) 0.030(3) 0.016(2) 0.005(2) 0.0061(18) 0.004(2)
C6 0.017(2) 0.021(3) 0.022(2) 0.0034(19) 0.0085(19) 0.0037(19)
C7 0.015(2) 0.019(2) 0.018(2) -0.0031(18) 0.0074(18) -0.0023(18)
C8 0.048(4) 0.023(3) 0.053(4) -0.008(3) 0.039(3) -0.008(3)
C9 0.028(3) 0.030(3) 0.014(2) 0.006(2) 0.004(2) -0.004(2)
C10 0.041(4) 0.033(3) 0.019(3) 0.003(2) 0.004(2) -0.003(3)
C11 0.029(3) 0.029(3) 0.031(3) 0.006(2) 0.007(2) 0.003(2)
C12 0.030(3) 0.030(3) 0.026(3) 0.004(2) 0.002(2) 0.005(2)
C13 0.022(3) 0.024(3) 0.028(3) 0.000(2) 0.016(2) -0.001(2)
C14 0.044(4) 0.033(3) 0.042(4) -0.010(3) 0.032(3) -0.010(3)
C15 0.019(3) 0.025(3) 0.031(3) 0.000(2) 0.008(2) -0.005(2)
C16 0.018(3) 0.033(3) 0.059(4) 0.010(3) 0.019(3) 0.002(2)
C17 0.018(3) 0.045(4) 0.040(4) 0.012(3) 0.004(2) -0.003(3)
C18 0.030(3) 0.069(5) 0.030(3) -0.005(3) 0.003(3) -0.017(3)
C19 0.016(3) 0.103(8) 0.063(5) 0.023(5) 0.011(3) 0.004(4)
C20 0.031(4) 0.058(5) 0.046(4) 0.021(4) 0.010(3) 0.007(3)
C21 0.023(3) 0.016(3) 0.034(3) 0.005(2) 0.011(2) 0.000(2)
C22 0.046(4) 0.025(3) 0.065(5) 0.010(3) 0.034(4) 0.007(3)
C23 0.032(3) 0.023(3) 0.052(4) 0.003(3) 0.021(3) -0.002(2)
C24 0.063(5) 0.046(5) 0.046(4) 0.024(4) -0.014(4) -0.023(4)
C25 0.011(2) 0.023(3) 0.021(2) -0.0001(19) 0.0072(18) 0.0000(18)
C26 0.022(3) 0.026(3) 0.022(3) -0.005(2) 0.009(2) -0.005(2)
C27 0.024(3) 0.038(3) 0.021(3) -0.012(2) 0.010(2) -0.007(2)
C28 0.025(3) 0.023(3) 0.036(3) -0.015(2) 0.017(2) -0.007(2)
C29 0.018(2) 0.018(2) 0.035(3) -0.007(2) 0.013(2) -0.0031(19)
C30 0.022(3) 0.018(3) 0.045(3) -0.006(2) 0.015(2) 0.000(2)
C31 0.018(3) 0.020(3) 0.042(3) 0.000(2) 0.006(2) 0.005(2)
C32 0.016(2) 0.019(3) 0.031(3) 0.000(2) 0.006(2) 0.0013(19)
C33 0.021(3) 0.024(3) 0.028(3) 0.006(2) 0.000(2) 0.003(2)
C34 0.025(3) 0.027(3) 0.017(2) 0.001(2) 0.000(2) -0.002(2)
C35 0.018(2) 0.020(3) 0.018(2) 0.0019(19) 0.0035(19) 0.0035(19)
C36 0.014(2) 0.020(2) 0.017(2) 0.0024(18) 0.0061(17) 0.0006(18)
C37 0.013(2) 0.017(2) 0.025(3) 0.0003(19) 0.0070(19) -0.0002(18)
C38 0.019(2) 0.019(2) 0.016(2) -0.0015(18) 0.0081(18) -0.0024(19)
Ir2 0.01109(8) 0.01657(9) 0.01662(9) 0.00057(7) 0.00024(6) 0.00095(7)
P3 0.0136(6) 0.0187(6) 0.0193(6) -0.0015(5) 0.0029(5) 0.0009(5)
P4 0.0156(6) 0.0191(6) 0.0195(6) 0.0021(5) -0.0027(5) -0.0011(5)
C39 0.011(2) 0.023(3) 0.016(2) 0.0068(19) 0.0012(17) -0.0003(18)
C40 0.016(2) 0.019(2) 0.019(2) 0.0039(19) 0.0080(18) 0.0007(18)
C41 0.019(2) 0.024(3) 0.024(3) 0.002(2) 0.011(2) 0.007(2)
C42 0.018(2) 0.036(3) 0.025(3) 0.012(2) 0.007(2) 0.012(2)
C43 0.014(2) 0.032(3) 0.019(2) 0.010(2) 0.0007(19) -0.003(2)
C44 0.014(2) 0.019(2) 0.026(3) 0.004(2) 0.0002(19) -0.0017(19)
C45 0.016(2) 0.024(3) 0.023(2) -0.003(2) 0.0085(19) 0.0031(19)
C46 0.043(4) 0.025(3) 0.065(5) -0.007(3) -0.034(4) 0.008(3)
C47 0.021(3) 0.022(3) 0.033(3) -0.004(2) 0.009(2) -0.003(2)
C48 0.019(3) 0.039(4) 0.036(3) -0.009(3) 0.014(2) -0.003(2)
C49 0.035(3) 0.030(3) 0.042(4) -0.007(3) 0.017(3) -0.012(3)
C50 0.027(3) 0.028(3) 0.031(3) 0.004(2) 0.010(2) -0.002(2)
C51 0.016(2) 0.026(3) 0.024(3) -0.004(2) -0.001(2) 0.001(2)
C52 0.021(3) 0.035(3) 0.030(3) -0.005(2) -0.002(2) 0.006(2)
C53 0.026(3) 0.029(3) 0.027(3) -0.008(2) 0.004(2) 0.001(2)
C54 0.026(3) 0.033(3) 0.019(2) -0.003(2) 0.002(2) -0.002(2)
C55 0.037(4) 0.070(5) 0.014(3) -0.003(3) 0.006(2) -0.024(3)
C56 0.028(3) 0.092(7) 0.041(4) -0.030(4) 0.016(3) -0.013(4)
C57 0.063(6) 0.122(9) 0.019(3) 0.002(4) 0.003(3) -0.043(6)
C58 0.060(5) 0.080(6) 0.024(3) 0.013(4) 0.000(3) -0.041(5)
C59 0.024(3) 0.024(3) 0.023(3) -0.002(2) 0.009(2) -0.006(2)
C60 0.064(5) 0.022(3) 0.033(3) 0.004(3) -0.015(3) -0.004(3)
C61 0.035(3) 0.019(3) 0.026(3) -0.005(2) 0.000(2) -0.004(2)
C62 0.049(5) 0.060(5) 0.073(6) -0.028(4) 0.041(4) -0.031(4)
C63 0.014(2) 0.019(2) 0.022(2) -0.006(2) -0.0026(18) 0.0004(19)
C64 0.015(2) 0.024(3) 0.029(3) -0.008(2) 0.000(2) 0.003(2)
C65 0.020(3) 0.028(3) 0.039(3) -0.009(3) -0.007(2) 0.011(2)
C66 0.026(3) 0.020(3) 0.034(3) -0.007(2) -0.010(2) 0.009(2)
C67 0.028(3) 0.019(3) 0.025(3) -0.003(2) -0.008(2) 0.005(2)
C68 0.038(3) 0.019(3) 0.029(3) 0.004(2) -0.014(3) 0.001(2)
C69 0.039(3) 0.023(3) 0.022(3) 0.006(2) -0.001(2) -0.002(2)
C70 0.034(3) 0.023(3) 0.016(2) 0.000(2) 0.002(2) -0.001(2)
C71 0.034(3) 0.034(3) 0.024(3) 0.002(2) 0.009(2) -0.004(3)
C72 0.023(3) 0.036(3) 0.026(3) -0.001(2) 0.011(2) 0.003(2)
C73 0.019(2) 0.021(3) 0.019(2) 0.0004(19) 0.0053(19) 0.0044(19)
C74 0.015(2) 0.018(2) 0.019(2) -0.0028(19) 0.0011(18) -0.0005(18)
C75 0.022(3) 0.019(3) 0.017(2) -0.0035(19) -0.0009(19) 0.0013(19)
C76 0.020(2) 0.018(2) 0.021(2) -0.0047(19) -0.0019(19) 0.0037(19)

loop_
_atom_type_symbol
_atom_type_description
_atom_type_scat_dispersion_real
_atom_type_scat_dispersion_imag
_atom_type_scat_source
C C 0.0033 0.0016 'International Tables Vol C Tables 4.2.6.8 and 6.1.1.4'
H H 0.0000 0.0000 'International Tables Vol C Tables 4.2.6.8 and 6.1.1.4'
P P 0.1023 0.0942 'International Tables Vol C Tables 4.2.6.8 and 6.1.1.4'
Ir Ir -1.4442 7.9887 'International Tables Vol C Tables 4.2.6.8 and 6.1.1.4'

loop_
_geom_angle_atom_site_label_1
_geom_angle_atom_site_label_2
_geom_angle_atom_site_label_3
_geom_angle
_geom_angle_site_symmetry_1
_geom_angle_site_symmetry_3
C36 Ir1 C1 92.25(19) . .
C36 Ir1 C25 82.0(2) . .
C1 Ir1 C25 174.08(19) . .
C36 Ir1 P2 94.97(14) . .
C1 Ir1 P2 82.14(15) . .
C25 Ir1 P2 99.49(14) . .
C36 Ir1 P1 96.24(15) . .
C1 Ir1 P1 81.66(15) . .
C25 Ir1 P1 97.71(14) . .
P2 Ir1 P1 160.61(5) . .
C7 P1 C13 102.5(2) . .
C7 P1 C9 103.9(3) . .
C13 P1 C9 109.9(3) . .
C7 P1 Ir1 102.45(17) . .
C13 P1 Ir1 124.44(19) . .
C9 P1 Ir1 110.92(18) . .
C8 P2 C21 104.5(3) . .
C8 P2 C17 103.1(3) . .
C21 P2 C17 111.4(3) . .
C8 P2 Ir1 104.4(2) . .
C21 P2 Ir1 126.62(18) . .
C17 P2 Ir1 104.2(2) . .
C6 C1 C2 115.9(4) . .
C6 C1 Ir1 122.7(4) . .
C2 C1 Ir1 121.3(3) . .
C3 C2 C1 121.8(5) . .
C3 C2 C7 119.6(5) . .
C1 C2 C7 118.5(4) . .
C2 C3 C4 120.6(5) . .
C2 C3 H3 119.7 . .
C4 C3 H3 119.7 . .
C5 C4 C3 119.3(5) . .
C5 C4 H4 120.4 . .
C3 C4 H4 120.4 . .
C4 C5 C6 120.3(5) . .
C4 C5 H5 119.8 . .
C6 C5 H5 119.8 . .
C5 C6 C1 122.0(5) . .
C5 C6 C8 118.8(5) . .
C1 C6 C8 119.2(5) . .
C2 C7 P1 109.9(3) . .
C2 C7 H7A 109.7 . .
P1 C7 H7A 109.7 . .
C2 C7 H7B 109.7 . .
P1 C7 H7B 109.7 . .
H7A C7 H7B 108.2 . .
C6 C8 P2 111.4(4) . .
C6 C8 H8A 109.4 . .
P2 C8 H8A 109.4 . .
C6 C8 H8B 109.4 . .
P2 C8 H8B 109.4 . .
H8A C8 H8B 108.0 . .
C10 C9 C11 109.6(5) . .
C10 C9 C12 108.2(5) . .
C11 C9 C12 105.1(5) . .
C10 C9 P1 111.3(4) . .
C11 C9 P1 114.5(4) . .
C12 C9 P1 107.7(4) . .
C9 C10 H10A 109.5 . .
C9 C10 H10B 109.5 . .
H10A C10 H10B 109.5 . .
C9 C10 H10C 109.5 . .
H10A C10 H10C 109.5 . .
H10B C10 H10C 109.5 . .
C9 C11 H11A 109.5 . .
C9 C11 H11B 109.5 . .
H11A C11 H11B 109.5 . .
C9 C11 H11C 109.5 . .
H11A C11 H11C 109.5 . .
H11B C11 H11C 109.5 . .
C9 C12 H12A 109.5 . .
C9 C12 H12B 109.5 . .
H12A C12 H12B 109.5 . .
C9 C12 H12C 109.5 . .
H12A C12 H12C 109.5 . .
H12B C12 H12C 109.5 . .
C16 C13 C15 107.7(5) . .
C16 C13 C14 108.7(5) . .
C15 C13 C14 108.9(5) . .
C16 C13 P1 108.6(4) . .
C15 C13 P1 113.7(4) . .
C14 C13 P1 109.1(4) . .
C13 C14 H14A 109.5 . .
C13 C14 H14B 109.5 . .
H14A C14 H14B 109.5 . .
C13 C14 H14C 109.5 . .
H14A C14 H14C 109.5 . .
H14B C14 H14C 109.5 . .
C13 C15 H15A 109.5 . .
C13 C15 H15B 109.5 . .
H15A C15 H15B 109.5 . .
C13 C15 H15C 109.5 . .
H15A C15 H15C 109.5 . .
H15B C15 H15C 109.5 . .
C13 C16 H16A 109.5 . .
C13 C16 H16B 109.5 . .
H16A C16 H16B 109.5 . .
C13 C16 H16C 109.5 . .
H16A C16 H16C 109.5 . .
H16B C16 H16C 109.5 . .
C19 C17 C18 108.9(6) . .
C19 C17 C20 109.3(6) . .
C18 C17 C20 107.0(6) . .
C19 C17 P2 118.6(5) . .
C18 C17 P2 110.6(5) . .
C20 C17 P2 101.7(5) . .
C17 C18 H18A 109.5 . .
C17 C18 H18B 109.5 . .
H18A C18 H18B 109.5 . .
C17 C18 H18C 109.5 . .
H18A C18 H18C 109.5 . .
H18B C18 H18C 109.5 . .
C17 C19 H19A 109.5 . .
C17 C19 H19B 109.5 . .
H19A C19 H19B 109.5 . .
C17 C19 H19C 109.5 . .
H19A C19 H19C 109.5 . .
H19B C19 H19C 109.5 . .
C17 C20 H20A 109.5 . .
C17 C20 H20B 109.5 . .
H20A C20 H20B 109.5 . .
C17 C20 H20C 109.5 . .
H20A C20 H20C 109.5 . .
H20B C20 H20C 109.5 . .
C22 C21 C23 109.5(5) . .
C22 C21 C24 107.5(6) . .
C23 C21 C24 108.1(5) . .
C22 C21 P2 110.5(4) . .
C23 C21 P2 112.3(4) . .
C24 C21 P2 108.7(4) . .
C21 C22 H22A 109.5 . .
C21 C22 H22B 109.5 . .
H22A C22 H22B 109.5 . .
C21 C22 H22C 109.5 . .
H22A C22 H22C 109.5 . .
H22B C22 H22C 109.5 . .
C21 C23 H23A 109.5 . .
C21 C23 H23B 109.5 . .
H23A C23 H23B 109.5 . .
C21 C23 H23C 109.5 . .
H23A C23 H23C 109.5 . .
H23B C23 H23C 109.5 . .
C21 C24 H24A 109.5 . .
C21 C24 H24B 109.5 . .
H24A C24 H24B 109.5 . .
C21 C24 H24C 109.5 . .
H24A C24 H24C 109.5 . .
H24B C24 H24C 109.5 . .
C26 C25 C38 115.5(5) . .
C26 C25 Ir1 133.8(4) . .
C38 C25 Ir1 110.7(3) . .
C25 C26 C27 122.3(5) . .
C25 C26 H26 118.9 . .
C27 C26 H26 118.9 . .
C28 C27 C26 121.2(5) . .
C28 C27 H27 119.4 . .
C26 C27 H27 119.4 . .
C27 C28 C29 119.9(5) . .
C27 C28 H28 120.1 . .
C29 C28 H28 120.1 . .
C28 C29 C38 117.7(5) . .
C28 C29 C30 124.9(5) . .
C38 C29 C30 117.5(5) . .
C31 C30 C29 122.1(5) . .
C31 C30 H30 118.9 . .
C29 C30 H30 118.9 . .
C30 C31 C32 121.3(5) . .
C30 C31 H31 119.4 . .
C32 C31 H31 119.4 . .
C37 C32 C33 118.3(5) . .
C37 C32 C31 117.8(5) . .
C33 C32 C31 123.8(5) . .
C34 C33 C32 119.6(5) . .
C34 C33 H33 120.2 . .
C32 C33 H33 120.2 . .
C33 C34 C35 121.8(5) . .
C33 C34 H34 119.1 . .
C35 C34 H34 119.1 . .
C36 C35 C34 120.6(5) . .
C36 C35 H35 119.7 . .
C34 C35 H35 119.7 . .
C35 C36 C37 117.9(5) . .
C35 C36 Ir1 128.4(4) . .
C37 C36 Ir1 113.7(4) . .
C32 C37 C38 120.7(5) . .
C32 C37 C36 121.7(5) . .
C38 C37 C36 117.5(5) . .
C29 C38 C37 120.6(5) . .
C29 C38 C25 123.4(5) . .
C37 C38 C25 116.0(4) . .
C74 Ir2 C39 91.9(2) . .
C74 Ir2 C63 81.6(2) . .
C39 Ir2 C63 173.5(2) . .
C74 Ir2 P4 94.07(15) . .
C39 Ir2 P4 82.05(15) . .
C63 Ir2 P4 99.27(14) . .
C74 Ir2 P3 96.97(15) . .
C39 Ir2 P3 81.66(15) . .
C63 Ir2 P3 98.11(14) . .
P4 Ir2 P3 160.59(5) . .
C45 P3 C51 103.3(2) . .
C45 P3 C47 104.4(3) . .
C51 P3 C47 109.6(3) . .
C45 P3 Ir2 102.02(18) . .
C51 P3 Ir2 123.79(19) . .
C47 P3 Ir2 111.30(18) . .
C46 P4 C55 105.0(4) . .
C46 P4 C59 103.2(3) . .
C55 P4 C59 112.3(3) . .
C46 P4 Ir2 104.1(2) . .
C55 P4 Ir2 103.3(2) . .
C59 P4 Ir2 126.88(18) . .
C44 C39 C40 115.5(5) . .
C44 C39 Ir2 122.9(4) . .
C40 C39 Ir2 121.5(4) . .
C41 C40 C39 121.5(5) . .
C41 C40 C45 120.0(5) . .
C39 C40 C45 118.3(4) . .
C42 C41 C40 121.1(5) . .
C42 C41 H41 119.5 . .
C40 C41 H41 119.5 . .
C43 C42 C41 119.5(5) . .
C43 C42 H42 120.3 . .
C41 C42 H42 120.3 . .
C42 C43 C44 120.1(5) . .
C42 C43 H43 120.0 . .
C44 C43 H43 120.0 . .
C43 C44 C39 122.3(5) . .
C43 C44 C46 118.4(5) . .
C39 C44 C46 119.1(5) . .
C40 C45 P3 109.6(4) . .
C40 C45 H45A 109.8 . .
P3 C45 H45A 109.8 . .
C40 C45 H45B 109.8 . .
P3 C45 H45B 109.8 . .
H45A C45 H45B 108.2 . .
C44 C46 P4 111.5(4) . .
C44 C46 H46A 109.3 . .
P4 C46 H46A 109.3 . .
C44 C46 H46B 109.3 . .
P4 C46 H46B 109.3 . .
H46A C46 H46B 108.0 . .
C48 C47 C50 108.4(5) . .
C48 C47 C49 108.5(5) . .
C50 C47 C49 106.9(5) . .
C48 C47 P3 110.2(4) . .
C50 C47 P3 108.2(4) . .
C49 C47 P3 114.5(4) . .
C47 C48 H48A 109.5 . .
C47 C48 H48B 109.5 . .
H48A C48 H48B 109.5 . .
C47 C48 H48C 109.5 . .
H48A C48 H48C 109.5 . .
H48B C48 H48C 109.5 . .
C47 C49 H49A 109.5 . .
C47 C49 H49B 109.5 . .
H49A C49 H49B 109.5 . .
C47 C49 H49C 109.5 . .
H49A C49 H49C 109.5 . .
H49B C49 H49C 109.5 . .
C47 C50 H50A 109.5 . .
C47 C50 H50B 109.5 . .
H50A C50 H50B 109.5 . .
C47 C50 H50C 109.5 . .
H50A C50 H50C 109.5 . .
H50B C50 H50C 109.5 . .
C52 C51 C54 108.1(5) . .
C52 C51 C53 109.9(5) . .
C54 C51 C53 107.2(5) . .
C52 C51 P3 110.5(4) . .
C54 C51 P3 108.3(4) . .
C53 C51 P3 112.7(4) . .
C51 C52 H52A 109.5 . .
C51 C52 H52B 109.5 . .
H52A C52 H52B 109.5 . .
C51 C52 H52C 109.5 . .
H52A C52 H52C 109.5 . .
H52B C52 H52C 109.5 . .
C51 C53 H53A 109.5 . .
C51 C53 H53B 109.5 . .
H53A C53 H53B 109.5 . .
C51 C53 H53C 109.5 . .
H53A C53 H53C 109.5 . .
H53B C53 H53C 109.5 . .
C51 C54 H54A 109.5 . .
C51 C54 H54B 109.5 . .
H54A C54 H54B 109.5 . .
C51 C54 H54C 109.5 . .
H54A C54 H54C 109.5 . .
H54B C54 H54C 109.5 . .
C56 C55 C58 108.5(6) . .
C56 C55 C57 109.3(7) . .
C58 C55 C57 107.1(6) . .
C56 C55 P4 112.4(5) . .
C58 C55 P4 103.1(5) . .
C57 C55 P4 115.9(5) . .
C55 C56 H56A 109.5 . .
C55 C56 H56B 109.5 . .
H56A C56 H56B 109.5 . .
C55 C56 H56C 109.5 . .
H56A C56 H56C 109.5 . .
H56B C56 H56C 109.5 . .
C55 C57 H57A 109.5 . .
C55 C57 H57B 109.5 . .
H57A C57 H57B 109.5 . .
C55 C57 H57C 109.5 . .
H57A C57 H57C 109.5 . .
H57B C57 H57C 109.5 . .
C55 C58 H58A 109.5 . .
C55 C58 H58B 109.5 . .
H58A C58 H58B 109.5 . .
C55 C58 H58C 109.5 . .
H58A C58 H58C 109.5 . .
H58B C58 H58C 109.5 . .
C62 C59 C61 108.4(5) . .
C62 C59 C60 107.5(6) . .
C61 C59 C60 108.9(5) . .
C62 C59 P4 111.2(5) . .
C61 C59 P4 111.6(4) . .
C60 C59 P4 109.1(4) . .
C59 C60 H60A 109.5 . .
C59 C60 H60B 109.5 . .
H60A C60 H60B 109.5 . .
C59 C60 H60C 109.5 . .
H60A C60 H60C 109.5 . .
H60B C60 H60C 109.5 . .
C59 C61 H61A 109.5 . .
C59 C61 H61B 109.5 . .
H61A C61 H61B 109.5 . .
C59 C61 H61C 109.5 . .
H61A C61 H61C 109.5 . .
H61B C61 H61C 109.5 . .
C59 C62 H62A 109.5 . .
C59 C62 H62B 109.5 . .
H62A C62 H62B 109.5 . .
C59 C62 H62C 109.5 . .
H62A C62 H62C 109.5 . .
H62B C62 H62C 109.5 . .
C64 C63 C76 114.8(5) . .
C64 C63 Ir2 133.7(4) . .
C76 C63 Ir2 111.6(4) . .
C63 C64 C65 121.7(6) . .
C63 C64 H64 119.1 . .
C65 C64 H64 119.1 . .
C66 C65 C64 121.9(6) . .
C66 C65 H65 119.0 . .
C64 C65 H65 119.0 . .
C65 C66 C67 119.7(5) . .
C65 C66 H66 120.2 . .
C67 C66 H66 120.2 . .
C76 C67 C66 117.1(6) . .
C76 C67 C68 118.2(6) . .
C66 C67 C68 124.7(5) . .
C69 C68 C67 122.1(5) . .
C69 C68 H68 118.9 . .
C67 C68 H68 118.9 . .
C68 C69 C70 121.3(6) . .
C68 C69 H69 119.4 . .
C70 C69 H69 119.4 . .
C75 C70 C71 118.3(5) . .
C75 C70 C69 117.6(6) . .
C71 C70 C69 124.1(6) . .
C72 C71 C70 119.8(6) . .
C72 C71 H71 120.1 . .
C70 C71 H71 120.1 . .
C71 C72 C73 121.6(5) . .
C71 C72 H72 119.2 . .
C73 C72 H72 119.2 . .
C74 C73 C72 121.2(5) . .
C74 C73 H73 119.4 . .
C72 C73 H73 119.4 . .
C73 C74 C75 116.8(5) . .
C73 C74 Ir2 128.9(4) . .
C75 C74 Ir2 114.2(4) . .
C70 C75 C76 121.2(5) . .
C70 C75 C74 122.2(5) . .
C76 C75 C74 116.5(5) . .
C67 C76 C63 124.8(5) . .
C67 C76 C75 119.6(5) . .
C63 C76 C75 115.6(5) . .

loop_
_geom_bond_atom_site_label_1
_geom_bond_atom_site_label_2
_geom_bond_distance
_geom_bond_site_symmetry_2
Ir1 C36 2.015(5) .
Ir1 C1 2.099(5) .
Ir1 C25 2.126(5) .
Ir1 P2 2.3243(14) .
Ir1 P1 2.3379(14) .
P1 C7 1.836(5) .
P1 C13 1.885(5) .
P1 C9 1.906(6) .
P2 C8 1.849(6) .
P2 C21 1.866(6) .
P2 C17 1.881(7) .
C1 C6 1.410(7) .
C1 C2 1.419(7) .
C2 C3 1.391(7) .
C2 C7 1.522(7) .
C3 C4 1.392(8) .
C3 H3 0.9500 .
C4 C5 1.380(8) .
C4 H4 0.9500 .
C5 C6 1.405(7) .
C5 H5 0.9500 .
C6 C8 1.505(8) .
C7 H7A 0.9900 .
C7 H7B 0.9900 .
C8 H8A 0.9900 .
C8 H8B 0.9900 .
C9 C10 1.517(8) .
C9 C11 1.530(8) .
C9 C12 1.571(8) .
C10 H10A 0.9800 .
C10 H10B 0.9800 .
C10 H10C 0.9800 .
C11 H11A 0.9800 .
C11 H11B 0.9800 .
C11 H11C 0.9800 .
C12 H12A 0.9800 .
C12 H12B 0.9800 .
C12 H12C 0.9800 .
C13 C16 1.522(9) .
C13 C15 1.535(8) .
C13 C14 1.542(8) .
C14 H14A 0.9800 .
C14 H14B 0.9800 .
C14 H14C 0.9800 .
C15 H15A 0.9800 .
C15 H15B 0.9800 .
C15 H15C 0.9800 .
C16 H16A 0.9800 .
C16 H16B 0.9800 .
C16 H16C 0.9800 .
C17 C19 1.518(9) .
C17 C18 1.543(11) .
C17 C20 1.550(10) .
C18 H18A 0.9800 .
C18 H18B 0.9800 .
C18 H18C 0.9800 .
C19 H19A 0.9800 .
C19 H19B 0.9800 .
C19 H19C 0.9800 .
C20 H20A 0.9800 .
C20 H20B 0.9800 .
C20 H20C 0.9800 .
C21 C22 1.520(9) .
C21 C23 1.527(8) .
C21 C24 1.536(9) .
C22 H22A 0.9800 .
C22 H22B 0.9800 .
C22 H22C 0.9800 .
C23 H23A 0.9800 .
C23 H23B 0.9800 .
C23 H23C 0.9800 .
C24 H24A 0.9800 .
C24 H24B 0.9800 .
C24 H24C 0.9800 .
C25 C26 1.384(7) .
C25 C38 1.436(7) .
C26 C27 1.404(8) .
C26 H26 0.9500 .
C27 C28 1.382(9) .
C27 H27 0.9500 .
C28 C29 1.407(8) .
C28 H28 0.9500 .
C29 C38 1.414(7) .
C29 C30 1.439(8) .
C30 C31 1.355(9) .
C30 H30 0.9500 .
C31 C32 1.439(8) .
C31 H31 0.9500 .
C32 C37 1.413(7) .
C32 C33 1.421(8) .
C33 C34 1.375(8) .
C33 H33 0.9500 .
C34 C35 1.407(7) .
C34 H34 0.9500 .
C35 C36 1.385(7) .
C35 H35 0.9500 .
C36 C37 1.428(7) .
C37 C38 1.426(7) .
Ir2 C74 2.003(5) .
Ir2 C39 2.087(5) .
Ir2 C63 2.111(5) .
Ir2 P4 2.3260(14) .
Ir2 P3 2.3351(14) .
P3 C45 1.839(5) .
P3 C51 1.890(6) .
P3 C47 1.902(6) .
P4 C46 1.849(7) .
P4 C55 1.851(7) .
P4 C59 1.870(6) .
C39 C44 1.413(7) .
C39 C40 1.421(7) .
C40 C41 1.396(7) .
C40 C45 1.516(7) .
C41 C42 1.380(8) .
C41 H41 0.9500 .
C42 C43 1.375(9) .
C42 H42 0.9500 .
C43 C44 1.406(7) .
C43 H43 0.9500 .
C44 C46 1.492(9) .
C45 H45A 0.9900 .
C45 H45B 0.9900 .
C46 H46A 0.9900 .
C46 H46B 0.9900 .
C47 C48 1.539(8) .
C47 C50 1.540(8) .
C47 C49 1.540(8) .
C48 H48A 0.9800 .
C48 H48B 0.9800 .
C48 H48C 0.9800 .
C49 H49A 0.9800 .
C49 H49B 0.9800 .
C49 H49C 0.9800 .
C50 H50A 0.9800 .
C50 H50B 0.9800 .
C50 H50C 0.9800 .
C51 C52 1.533(8) .
C51 C54 1.538(8) .
C51 C53 1.543(8) .
C52 H52A 0.9800 .
C52 H52B 0.9800 .
C52 H52C 0.9800 .
C53 H53A 0.9800 .
C53 H53B 0.9800 .
C53 H53C 0.9800 .
C54 H54A 0.9800 .
C54 H54B 0.9800 .
C54 H54C 0.9800 .
C55 C56 1.514(12) .
C55 C58 1.532(10) .
C55 C57 1.537(9) .
C56 H56A 0.9800 .
C56 H56B 0.9800 .
C56 H56C 0.9800 .
C57 H57A 0.9800 .
C57 H57B 0.9800 .
C57 H57C 0.9800 .
C58 H58A 0.9800 .
C58 H58B 0.9800 .
C58 H58C 0.9800 .
C59 C62 1.510(9) .
C59 C61 1.550(8) .
C59 C60 1.553(9) .
C60 H60A 0.9800 .
C60 H60B 0.9800 .
C60 H60C 0.9800 .
C61 H61A 0.9800 .
C61 H61B 0.9800 .
C61 H61C 0.9800 .
C62 H62A 0.9800 .
C62 H62B 0.9800 .
C62 H62C 0.9800 .
C63 C64 1.397(7) .
C63 C76 1.428(8) .
C64 C65 1.415(8) .
C64 H64 0.9500 .
C65 C66 1.373(10) .
C65 H65 0.9500 .
C66 C67 1.418(9) .
C66 H66 0.9500 .
C67 C76 1.412(7) .
C67 C68 1.430(9) .
C68 C69 1.352(10) .
C68 H68 0.9500 .
C69 C70 1.437(8) .
C69 H69 0.9500 .
C70 C75 1.411(8) .
C70 C71 1.421(9) .
C71 C72 1.370(9) .
C71 H71 0.9500 .
C72 C73 1.410(8) .
C72 H72 0.9500 .
C73 C74 1.394(7) .
C73 H73 0.9500 .
C74 C75 1.435(7) .
C75 C76 1.431(8) .

loop_
_geom_torsion_atom_site_label_1
_geom_torsion_atom_site_label_2
_geom_torsion_atom_site_label_3
_geom_torsion_atom_site_label_4
_geom_torsion
_geom_torsion_site_symmetry_1
_geom_torsion_site_symmetry_2
_geom_torsion_site_symmetry_3
_geom_torsion_site_symmetry_4
C36 Ir1 P1 C7 -72.3(2) . . . .
C1 Ir1 P1 C7 19.1(2) . . . .
C25 Ir1 P1 C7 -155.0(2) . . . .
P2 Ir1 P1 C7 52.7(2) . . . .
C36 Ir1 P1 C13 42.6(3) . . . .
C1 Ir1 P1 C13 134.0(3) . . . .
C25 Ir1 P1 C13 -40.1(3) . . . .
P2 Ir1 P1 C13 167.6(2) . . . .
C36 Ir1 P1 C9 177.4(2) . . . .
C1 Ir1 P1 C9 -91.3(2) . . . .
C25 Ir1 P1 C9 94.7(2) . . . .
P2 Ir1 P1 C9 -57.6(2) . . . .
C36 Ir1 P2 C8 92.4(3) . . . .
C1 Ir1 P2 C8 0.8(3) . . . .
C25 Ir1 P2 C8 175.1(3) . . . .
P1 Ir1 P2 C8 -32.7(3) . . . .
C36 Ir1 P2 C21 -28.5(3) . . . .
C1 Ir1 P2 C21 -120.1(3) . . . .
C25 Ir1 P2 C21 54.1(3) . . . .
P1 Ir1 P2 C21 -153.7(3) . . . .
C36 Ir1 P2 C17 -159.7(3) . . . .
C1 Ir1 P2 C17 108.7(3) . . . .
C25 Ir1 P2 C17 -77.0(3) . . . .
P1 Ir1 P2 C17 75.2(3) . . . .
C36 Ir1 C1 C6 -93.2(4) . . . .
C25 Ir1 C1 C6 -104.8(19) . . . .
P2 Ir1 C1 C6 1.5(4) . . . .
P1 Ir1 C1 C6 170.8(4) . . . .
C36 Ir1 C1 C2 83.2(4) . . . .
C25 Ir1 C1 C2 72(2) . . . .
P2 Ir1 C1 C2 178.0(4) . . . .
P1 Ir1 C1 C2 -12.7(4) . . . .
C6 C1 C2 C3 -1.3(7) . . . .
Ir1 C1 C2 C3 -177.9(4) . . . .
C6 C1 C2 C7 175.4(4) . . . .
Ir1 C1 C2 C7 -1.2(6) . . . .
C1 C2 C3 C4 2.0(8) . . . .
C7 C2 C3 C4 -174.6(5) . . . .
C2 C3 C4 C5 -0.5(8) . . . .
C3 C4 C5 C6 -1.6(8) . . . .
C4 C5 C6 C1 2.4(8) . . . .
C4 C5 C6 C8 -177.8(6) . . . .
C2 C1 C6 C5 -0.9(7) . . . .
Ir1 C1 C6 C5 175.7(4) . . . .
C2 C1 C6 C8 179.3(5) . . . .
Ir1 C1 C6 C8 -4.1(7) . . . .
C3 C2 C7 P1 -164.0(4) . . . .
C1 C2 C7 P1 19.2(6) . . . .
C13 P1 C7 C2 -155.1(4) . . . .
C9 P1 C7 C2 90.4(4) . . . .
Ir1 P1 C7 C2 -25.2(4) . . . .
C5 C6 C8 P2 -175.3(4) . . . .
C1 C6 C8 P2 4.5(8) . . . .
C21 P2 C8 C6 131.8(5) . . . .
C17 P2 C8 C6 -111.6(5) . . . .
Ir1 P2 C8 C6 -2.9(6) . . . .
C7 P1 C9 C10 -169.3(4) . . . .
C13 P1 C9 C10 81.6(5) . . . .
Ir1 P1 C9 C10 -59.9(4) . . . .
C7 P1 C9 C11 65.7(5) . . . .
C13 P1 C9 C11 -43.4(5) . . . .
Ir1 P1 C9 C11 175.1(4) . . . .
C7 P1 C9 C12 -50.8(4) . . . .
C13 P1 C9 C12 -159.9(4) . . . .
Ir1 P1 C9 C12 58.6(4) . . . .
C7 P1 C13 C16 75.4(5) . . . .
C9 P1 C13 C16 -174.6(4) . . . .
Ir1 P1 C13 C16 -39.4(5) . . . .
C7 P1 C13 C15 -44.4(5) . . . .
C9 P1 C13 C15 65.6(5) . . . .
Ir1 P1 C13 C15 -159.3(3) . . . .
C7 P1 C13 C14 -166.2(4) . . . .
C9 P1 C13 C14 -56.2(5) . . . .
Ir1 P1 C13 C14 78.9(4) . . . .
C8 P2 C17 C19 -38.9(7) . . . .
C21 P2 C17 C19 72.8(7) . . . .
Ir1 P2 C17 C19 -147.7(6) . . . .
C8 P2 C17 C18 -165.7(5) . . . .
C21 P2 C17 C18 -54.1(5) . . . .
Ir1 P2 C17 C18 85.5(5) . . . .
C8 P2 C17 C20 80.9(5) . . . .
C21 P2 C17 C20 -167.5(4) . . . .
Ir1 P2 C17 C20 -27.9(5) . . . .
C8 P2 C21 C22 -172.6(5) . . . .
C17 P2 C21 C22 76.6(5) . . . .
Ir1 P2 C21 C22 -51.7(5) . . . .
C8 P2 C21 C23 64.7(5) . . . .
C17 P2 C21 C23 -46.0(5) . . . .
Ir1 P2 C21 C23 -174.4(4) . . . .
C8 P2 C21 C24 -54.9(6) . . . .
C17 P2 C21 C24 -165.6(5) . . . .
Ir1 P2 C21 C24 66.0(6) . . . .
C36 Ir1 C25 C26 -175.9(6) . . . .
C1 Ir1 C25 C26 -164.2(17) . . . .
P2 Ir1 C25 C26 90.3(5) . . . .
P1 Ir1 C25 C26 -80.7(5) . . . .
C36 Ir1 C25 C38 2.5(4) . . . .
C1 Ir1 C25 C38 14(2) . . . .
P2 Ir1 C25 C38 -91.2(3) . . . .
P1 Ir1 C25 C38 97.8(3) . . . .
C38 C25 C26 C27 0.9(8) . . . .
Ir1 C25 C26 C27 179.3(4) . . . .
C25 C26 C27 C28 0.4(9) . . . .
C26 C27 C28 C29 -2.0(9) . . . .
C27 C28 C29 C38 2.2(8) . . . .
C27 C28 C29 C30 -178.1(6) . . . .
C28 C29 C30 C31 179.7(6) . . . .
C38 C29 C30 C31 -0.6(8) . . . .
C29 C30 C31 C32 -0.6(9) . . . .
C30 C31 C32 C37 1.1(8) . . . .
C30 C31 C32 C33 -177.4(6) . . . .
C37 C32 C33 C34 -0.7(8) . . . .
C31 C32 C33 C34 177.9(6) . . . .
C32 C33 C34 C35 -1.1(9) . . . .
C33 C34 C35 C36 2.7(9) . . . .
C34 C35 C36 C37 -2.3(8) . . . .
C34 C35 C36 Ir1 177.0(4) . . . .
C1 Ir1 C36 C35 -1.5(5) . . . .
C25 Ir1 C36 C35 177.3(5) . . . .
P2 Ir1 C36 C35 -83.8(5) . . . .
P1 Ir1 C36 C35 80.3(5) . . . .
C1 Ir1 C36 C37 177.8(4) . . . .
C25 Ir1 C36 C37 -3.4(4) . . . .
P2 Ir1 C36 C37 95.5(4) . . . .
P1 Ir1 C36 C37 -100.3(4) . . . .
C33 C32 C37 C38 178.2(5) . . . .
C31 C32 C37 C38 -0.5(8) . . . .
C33 C32 C37 C36 1.0(8) . . . .
C31 C32 C37 C36 -177.7(5) . . . .
C35 C36 C37 C32 0.6(8) . . . .
Ir1 C36 C37 C32 -178.9(4) . . . .
C35 C36 C37 C38 -176.7(5) . . . .
Ir1 C36 C37 C38 3.8(6) . . . .
C28 C29 C38 C37 -179.0(5) . . . .
C30 C29 C38 C37 1.2(8) . . . .
C28 C29 C38 C25 -0.9(8) . . . .
C30 C29 C38 C25 179.4(5) . . . .
C32 C37 C38 C29 -0.7(8) . . . .
C36 C37 C38 C29 176.6(5) . . . .
C32 C37 C38 C25 -179.0(5) . . . .
C36 C37 C38 C25 -1.7(7) . . . .
C26 C25 C38 C29 -0.7(8) . . . .
Ir1 C25 C38 C29 -179.4(4) . . . .
C26 C25 C38 C37 177.6(5) . . . .
Ir1 C25 C38 C37 -1.2(6) . . . .
C74 Ir2 P3 C45 -70.8(2) . . . .
C39 Ir2 P3 C45 20.2(2) . . . .
C63 Ir2 P3 C45 -153.3(2) . . . .
P4 Ir2 P3 C45 53.4(2) . . . .
C74 Ir2 P3 C51 44.4(3) . . . .
C39 Ir2 P3 C51 135.4(3) . . . .
C63 Ir2 P3 C51 -38.0(3) . . . .
P4 Ir2 P3 C51 168.6(2) . . . .
C74 Ir2 P3 C47 178.3(2) . . . .
C39 Ir2 P3 C47 -90.7(2) . . . .
C63 Ir2 P3 C47 95.9(3) . . . .
P4 Ir2 P3 C47 -57.5(3) . . . .
C74 Ir2 P4 C46 87.9(4) . . . .
C39 Ir2 P4 C46 -3.5(4) . . . .
C63 Ir2 P4 C46 170.0(4) . . . .
P3 Ir2 P4 C46 -36.7(4) . . . .
C74 Ir2 P4 C55 -162.6(3) . . . .
C39 Ir2 P4 C55 106.0(3) . . . .
C63 Ir2 P4 C55 -80.5(3) . . . .
P3 Ir2 P4 C55 72.8(3) . . . .
C74 Ir2 P4 C59 -31.0(3) . . . .
C39 Ir2 P4 C59 -122.3(3) . . . .
C63 Ir2 P4 C59 51.2(3) . . . .
P3 Ir2 P4 C59 -155.5(2) . . . .
C74 Ir2 C39 C44 -92.9(4) . . . .
C63 Ir2 C39 C44 -101.2(18) . . . .
P4 Ir2 C39 C44 0.9(4) . . . .
P3 Ir2 C39 C44 170.3(4) . . . .
C74 Ir2 C39 C40 83.6(4) . . . .
C63 Ir2 C39 C40 75.3(18) . . . .
P4 Ir2 C39 C40 177.5(4) . . . .
P3 Ir2 C39 C40 -13.1(4) . . . .
C44 C39 C40 C41 -0.2(7) . . . .
Ir2 C39 C40 C41 -177.0(4) . . . .
C44 C39 C40 C45 174.7(4) . . . .
Ir2 C39 C40 C45 -2.1(6) . . . .
C39 C40 C41 C42 -1.4(8) . . . .
C45 C40 C41 C42 -176.2(5) . . . .
C40 C41 C42 C43 2.4(8) . . . .
C41 C42 C43 C44 -1.9(8) . . . .
C42 C43 C44 C39 0.4(8) . . . .
C42 C43 C44 C46 174.8(6) . . . .
C40 C39 C44 C43 0.6(7) . . . .
Ir2 C39 C44 C43 177.4(4) . . . .
C40 C39 C44 C46 -173.7(6) . . . .
Ir2 C39 C44 C46 3.1(8) . . . .
C41 C40 C45 P3 -164.0(4) . . . .
C39 C40 C45 P3 21.0(6) . . . .
C51 P3 C45 C40 -156.3(4) . . . .
C47 P3 C45 C40 89.1(4) . . . .
Ir2 P3 C45 C40 -26.9(4) . . . .
C43 C44 C46 P4 179.3(5) . . . .
C39 C44 C46 P4 -6.1(9) . . . .
C55 P4 C46 C44 -102.3(6) . . . .
C59 P4 C46 C44 139.9(6) . . . .
Ir2 P4 C46 C44 6.0(7) . . . .
C45 P3 C47 C48 -168.4(4) . . . .
C51 P3 C47 C48 81.5(4) . . . .
Ir2 P3 C47 C48 -59.0(4) . . . .
C45 P3 C47 C50 -50.1(4) . . . .
C51 P3 C47 C50 -160.2(4) . . . .
Ir2 P3 C47 C50 59.3(4) . . . .
C45 P3 C47 C49 69.0(5) . . . .
C51 P3 C47 C49 -41.1(5) . . . .
Ir2 P3 C47 C49 178.3(4) . . . .
C45 P3 C51 C52 -164.2(4) . . . .
C47 P3 C51 C52 -53.3(5) . . . .
Ir2 P3 C51 C52 81.2(4) . . . .
C45 P3 C51 C54 77.6(4) . . . .
C47 P3 C51 C54 -171.5(4) . . . .
Ir2 P3 C51 C54 -37.0(4) . . . .
C45 P3 C51 C53 -40.8(5) . . . .
C47 P3 C51 C53 70.1(5) . . . .
Ir2 P3 C51 C53 -155.4(3) . . . .
C46 P4 C55 C56 -160.5(5) . . . .
C59 P4 C55 C56 -49.1(5) . . . .
Ir2 P4 C55 C56 90.7(5) . . . .
C46 P4 C55 C58 82.8(5) . . . .
C59 P4 C55 C58 -165.7(5) . . . .
Ir2 P4 C55 C58 -26.0(5) . . . .
C46 P4 C55 C57 -33.8(8) . . . .
C59 P4 C55 C57 77.7(8) . . . .
Ir2 P4 C55 C57 -142.6(7) . . . .
C46 P4 C59 C62 -54.7(6) . . . .
C55 P4 C59 C62 -167.3(5) . . . .
Ir2 P4 C59 C62 64.5(6) . . . .
C46 P4 C59 C61 66.4(5) . . . .
C55 P4 C59 C61 -46.2(5) . . . .
Ir2 P4 C59 C61 -174.4(3) . . . .
C46 P4 C59 C60 -173.2(5) . . . .
C55 P4 C59 C60 74.2(5) . . . .
Ir2 P4 C59 C60 -54.0(5) . . . .
C74 Ir2 C63 C64 -175.1(5) . . . .
C39 Ir2 C63 C64 -166.7(15) . . . .
P4 Ir2 C63 C64 92.2(5) . . . .
P3 Ir2 C63 C64 -79.2(5) . . . .
C74 Ir2 C63 C76 4.9(4) . . . .
C39 Ir2 C63 C76 13.3(19) . . . .
P4 Ir2 C63 C76 -87.9(4) . . . .
P3 Ir2 C63 C76 100.8(3) . . . .
C76 C63 C64 C65 0.7(8) . . . .
Ir2 C63 C64 C65 -179.4(4) . . . .
C63 C64 C65 C66 0.5(9) . . . .
C64 C65 C66 C67 -0.6(9) . . . .
C65 C66 C67 C76 -0.5(8) . . . .
C65 C66 C67 C68 179.0(6) . . . .
C76 C67 C68 C69 -2.1(9) . . . .
C66 C67 C68 C69 178.4(6) . . . .
C67 C68 C69 C70 -0.8(9) . . . .
C68 C69 C70 C75 2.5(9) . . . .
C68 C69 C70 C71 -177.0(6) . . . .
C75 C70 C71 C72 -0.8(9) . . . .
C69 C70 C71 C72 178.7(6) . . . .
C70 C71 C72 C73 0.4(9) . . . .
C71 C72 C73 C74 0.7(9) . . . .
C72 C73 C74 C75 -1.4(8) . . . .
C72 C73 C74 Ir2 174.0(4) . . . .
C39 Ir2 C74 C73 -0.8(5) . . . .
C63 Ir2 C74 C73 178.2(5) . . . .
P4 Ir2 C74 C73 -83.0(5) . . . .
P3 Ir2 C74 C73 81.0(5) . . . .
C39 Ir2 C74 C75 174.7(4) . . . .
C63 Ir2 C74 C75 -6.3(4) . . . .
P4 Ir2 C74 C75 92.5(4) . . . .
P3 Ir2 C74 C75 -103.5(4) . . . .
C71 C70 C75 C76 178.2(5) . . . .
C69 C70 C75 C76 -1.3(8) . . . .
C71 C70 C75 C74 0.1(8) . . . .
C69 C70 C75 C74 -179.4(5) . . . .
C73 C74 C75 C70 1.0(8) . . . .
Ir2 C74 C75 C70 -175.1(4) . . . .
C73 C74 C75 C76 -177.2(5) . . . .
Ir2 C74 C75 C76 6.7(6) . . . .
C66 C67 C76 C63 1.7(8) . . . .
C68 C67 C76 C63 -177.8(5) . . . .
C66 C67 C76 C75 -177.3(5) . . . .
C68 C67 C76 C75 3.2(8) . . . .
C64 C63 C76 C67 -1.8(8) . . . .
Ir2 C63 C76 C67 178.2(4) . . . .
C64 C63 C76 C75 177.2(5) . . . .
Ir2 C63 C76 C75 -2.7(6) . . . .
C70 C75 C76 C67 -1.6(8) . . . .
C74 C75 C76 C67 176.7(5) . . . .
C70 C75 C76 C63 179.4(5) . . . .
C74 C75 C76 C63 -2.4(7) . . . .
